data_7036891
loop_
_publ_author_name
'Xu, Wei-Jian'
'Chen, Shao-Li'
'Hu, Zhi-Tao'
'Lin, Rui-Biao'
'Su, Yu-Jun'
'Zhang, Wei-Xiong'
'Chen, Xiao-Ming'

_publ_section_title
;
 Cation-dependent structural phase transition and dielectric response in a
 family of cyano-bridged perovskite-like coordination polymers
;
_journal_name_full 'Dalton Trans.'
_journal_paper_doi 10.1039/C5DT03481G
_journal_year 2015
_chemical_formula_sum 'C10 H16 Fe K N8'
_chemical_formula_weight 343.26
_chemical_name_systematic
; 
 ? 
;
_space_group_IT_number 128
_symmetry_cell_setting tetragonal
_symmetry_space_group_name_Hall '-P 4 2n'
_symmetry_space_group_name_H-M 'P 4/m n c'
_atom_sites_solution_hydrogens geom
_atom_sites_solution_primary direct
_atom_sites_solution_secondary difmap
_audit_creation_method SHELXL-97
_audit_update_record
;
2015-10-08 deposited with the CCDC.
2015-10-20 downloaded from the CCDC.
;
_cell_angle_alpha 90.00
_cell_angle_beta 90.00
_cell_angle_gamma 90.00
_cell_formula_units_Z 2
_cell_length_a 8.3101(13)
_cell_length_b 8.3101(13)
_cell_length_c 11.684(3)
_cell_measurement_reflns_used 4004
_cell_measurement_temperature 298(2)
_cell_measurement_theta_max 27.5
_cell_measurement_theta_min 3
_cell_volume 806.9(3)
_computing_cell_refinement 'RAPID AUTO'
_computing_data_collection 'RAPID AUTO'
_computing_data_reduction 'RAPID AUTO'
_computing_molecular_graphics 'SHELXTL-V (Sheldrick, 1997)'
_computing_publication_material 'SHELXL-97 (Sheldrick, 1997)'
_computing_structure_refinement 'SHELXL-97 (Sheldrick, 1997)'
_computing_structure_solution 'SHELXS-97 (Sheldrick, 1990)'
_diffrn_ambient_temperature 298(2)
_diffrn_measured_fraction_theta_full 1.000
_diffrn_measured_fraction_theta_max 1.000
_diffrn_measurement_device_type 'R-AXIS SPIDER'
_diffrn_measurement_method 'phi and omega scans'
_diffrn_radiation_monochromator graphite
_diffrn_radiation_source 'fine-focus sealed tube'
_diffrn_radiation_type MoK\a
_diffrn_radiation_wavelength 0.71073
_diffrn_reflns_av_R_equivalents 0.0268
_diffrn_reflns_av_unetI/netI 0.0133
_diffrn_reflns_limit_h_max 10
_diffrn_reflns_limit_h_min -10
_diffrn_reflns_limit_k_max 10
_diffrn_reflns_limit_k_min -10
_diffrn_reflns_limit_l_max 14
_diffrn_reflns_limit_l_min -15
_diffrn_reflns_number 5089
_diffrn_reflns_theta_full 26.00
_diffrn_reflns_theta_max 27.57
_diffrn_reflns_theta_min 3.01
_exptl_absorpt_coefficient_mu 1.195
_exptl_absorpt_correction_T_max 0.7156
_exptl_absorpt_correction_T_min 0.7156
_exptl_absorpt_correction_type multi-scan
_exptl_absorpt_process_details '(ABSCOR; Higashi, 1995)'
_exptl_crystal_colour red
_exptl_crystal_density_diffrn 1.413
_exptl_crystal_density_method 'not measured'
_exptl_crystal_description block
_exptl_crystal_F_000 354
_exptl_crystal_size_max 0.30
_exptl_crystal_size_mid 0.30
_exptl_crystal_size_min 0.30
_refine_diff_density_max 0.469
_refine_diff_density_min -0.355
_refine_diff_density_rms 0.062
_refine_ls_extinction_method none
_refine_ls_goodness_of_fit_ref 1.022
_refine_ls_hydrogen_treatment mixed
_refine_ls_matrix_type full
_refine_ls_number_parameters 35
_refine_ls_number_reflns 498
_refine_ls_number_restraints 2
_refine_ls_restrained_S_all 1.064
_refine_ls_R_factor_all 0.0359
_refine_ls_R_factor_gt 0.0314
_refine_ls_shift/su_max 0.000
_refine_ls_shift/su_mean 0.000
_refine_ls_structure_factor_coef Fsqd
_refine_ls_weighting_details 'calc w=1/[\s^2^(Fo^2^)+(0.0600P)^2^+0.1500P] where P=(Fo^2^+2Fc^2^)/3'
_refine_ls_weighting_scheme calc
_refine_ls_wR_factor_gt 0.0853
_refine_ls_wR_factor_ref 0.0891
_reflns_number_gt 403
_reflns_number_total 498
_reflns_threshold_expression >2sigma(I)
_cod_data_source_file c5dt03481g2.cif
_cod_data_source_block 2_298_K
_cod_depositor_comments
;
The following automatic conversions were performed:

'_symmetry_cell_setting' value 'Tetragonal' changed to 'tetragonal'
according to
/usr/data/users/saulius/crontab/automatic-downloads/rss-feeds/RSC/lib/dictionaries/cif_core.dic
dictionary named 'cif_core.dic' version 2.4.2 from 2011-04-26.

Automatic conversion script
Id: cif_fix_values 3271 2015-04-21 07:52:19Z andrius 
;
_cod_original_sg_symbol_H-M P4/mnc
_cod_database_code 7036891

loop_
_symmetry_equiv_pos_as_xyz
'x, y, z'
'-y, x, z'
'-x, -y, z'
'y, -x, z'
'x+1/2, -y+1/2, -z+1/2'
'-x+1/2, y+1/2, -z+1/2'
'y+1/2, x+1/2, -z+1/2'
'-y+1/2, -x+1/2, -z+1/2'
'-x, -y, -z'
'y, -x, -z'
'x, y, -z'
'-y, x, -z'
'-x-1/2, y-1/2, z-1/2'
'x-1/2, -y-1/2, z-1/2'
'-y-1/2, -x-1/2, z-1/2'
'y-1/2, x-1/2, z-1/2'

loop_
_atom_site_label
_atom_site_type_symbol
_atom_site_fract_x
_atom_site_fract_y
_atom_site_fract_z
_atom_site_U_iso_or_equiv
_atom_site_adp_type
_atom_site_occupancy
_atom_site_symmetry_multiplicity
_atom_site_calc_flag
_atom_site_refinement_flags
_atom_site_disorder_assembly
_atom_site_disorder_group
Fe1 Fe 1.0000 0.0000 0.0000 0.0295(3) Uani 1 8 d S . .
K1 K 0.5000 0.5000 0.0000 0.0372(3) Uani 1 8 d S . .
C1 C 0.8041(3) 0.1278(3) 0.0000 0.0423(5) Uani 1 2 d S . .
N1 N 0.6883(4) 0.2014(4) 0.0000 0.0744(9) Uani 1 2 d S . .
C2 C 1.0000 0.0000 0.1654(3) 0.0497(9) Uani 1 4 d S . .
N2 N 1.0000 0.0000 0.2627(3) 0.088(2) Uani 1 4 d S . .
C3 C 0.3970(4) 0.1030(4) 0.2500 0.117(2) Uani 1 2 d SD . .
H3BD H 0.3788 0.2168 0.2500 0.176 Uiso 0.25 1 d PR A -1
H3BF H 0.3493 0.0561 0.1829 0.176 Uiso 0.25 1 d PR A -1
H3BE H 0.3493 0.0561 0.3171 0.176 Uiso 0.25 1 d PR A -1
H3AA H 0.3299 0.1699 0.2968 0.176 Uiso 0.25 1 d PR A -2
H3AB H 0.4642 0.1690 0.2026 0.176 Uiso 0.25 1 d PR A -2
H3AC H 0.3308 0.0356 0.2026 0.176 Uiso 0.25 1 d PR A -2
N3 N 0.5708(7) 0.0708(7) 0.2500 0.086(4) Uani 0.288(8) 2 d SPD . 1
H H 0.6154 0.1211 0.3126 0.103 Uiso 0.144(4) 1 d PR . -1
HA H 0.6154 0.1211 0.1874 0.103 Uiso 0.144(4) 1 d PR . -1
N3' N 0.5000 0.0000 0.3242(9) 0.086(4) Uani 0.212(8) 2 d SPD . 2
HB H 0.4377 -0.0623 0.3690 0.103 Uiso 0.106(4) 1 d PR . -2
HC H 0.5623 0.0623 0.3690 0.103 Uiso 0.106(4) 1 d PR . -2

loop_
_atom_site_aniso_label
_atom_site_aniso_U_11
_atom_site_aniso_U_22
_atom_site_aniso_U_33
_atom_site_aniso_U_23
_atom_site_aniso_U_13
_atom_site_aniso_U_12
Fe1 0.0328(3) 0.0328(3) 0.0229(3) 0.000 0.000 0.000
K1 0.0429(4) 0.0429(4) 0.0260(5) 0.000 0.000 0.000
C1 0.0419(12) 0.0417(12) 0.0433(11) 0.000 0.000 0.0028(10)
N1 0.0553(15) 0.0655(16) 0.102(2) 0.000 0.000 0.0194(15)
C2 0.0586(14) 0.0586(14) 0.0320(17) 0.000 0.000 0.000
N2 0.116(4) 0.116(4) 0.030(2) 0.000 0.000 0.000
C3 0.103(3) 0.103(3) 0.144(5) -0.029(2) -0.029(2) 0.037(3)
N3 0.106(7) 0.106(7) 0.046(4) -0.002(4) 0.002(4) -0.056(7)
N3' 0.106(7) 0.106(7) 0.046(4) -0.002(4) 0.002(4) -0.056(7)

loop_
_atom_type_symbol
_atom_type_description
_atom_type_scat_dispersion_real
_atom_type_scat_dispersion_imag
_atom_type_scat_source
C C 0.0033 0.0016 'International Tables Vol C Tables 4.2.6.8 and 6.1.1.4'
Fe Fe 0.3463 0.8444 'International Tables Vol C Tables 4.2.6.8 and 6.1.1.4'
K K 0.2009 0.2494 'International Tables Vol C Tables 4.2.6.8 and 6.1.1.4'
N N 0.0061 0.0033 'International Tables Vol C Tables 4.2.6.8 and 6.1.1.4'
H H 0.0000 0.0000 'International Tables Vol C Tables 4.2.6.8 and 6.1.1.4'

loop_
_geom_angle_atom_site_label_1
_geom_angle_atom_site_label_2
_geom_angle_atom_site_label_3
_geom_angle
_geom_angle_site_symmetry_1
_geom_angle_site_symmetry_3
C2 Fe1 C2 180.0 9_755 .
C2 Fe1 C1 90.0 9_755 10_665
C2 Fe1 C1 90.0 . 10_665
C2 Fe1 C1 90.0 9_755 9_755
C2 Fe1 C1 90.0 . 9_755
C1 Fe1 C1 90.0 10_665 9_755
C2 Fe1 C1 90.0 9_755 2_645
C2 Fe1 C1 90.0 . 2_645
C1 Fe1 C1 180.00(8) 10_665 2_645
C1 Fe1 C1 90.0 9_755 2_645
C2 Fe1 C1 90.0 9_755 .
C2 Fe1 C1 90.0 . .
C1 Fe1 C1 90.0 10_665 .
C1 Fe1 C1 180.00(8) 9_755 .
C1 Fe1 C1 90.0 2_645 .
N2 K1 N2 180.0 13_765 5_455
N2 K1 N1 90.0 13_765 2_655
N2 K1 N1 90.0 5_455 2_655
N2 K1 N1 90.0 13_765 10_565
N2 K1 N1 90.0 5_455 10_565
N1 K1 N1 180.0 2_655 10_565
N2 K1 N1 90.0 13_765 .
N2 K1 N1 90.0 5_455 .
N1 K1 N1 90.0 2_655 .
N1 K1 N1 90.0 10_565 .
N2 K1 N1 90.0 13_765 9_665
N2 K1 N1 90.0 5_455 9_665
N1 K1 N1 90.0 2_655 9_665
N1 K1 N1 90.0 10_565 9_665
N1 K1 N1 180.0 . 9_665
N1 C1 Fe1 179.3(3) . .
C1 N1 K1 154.7(3) . .
N2 C2 Fe1 180.0 . .
C2 N2 K1 180.0 . 5
N3 C3 N3 69.1(7) 3_655 .
N3 C3 N3' 48.0(4) 3_655 7_545
N3 C3 N3' 48.0(4) . 7_545
N3 C3 N3' 48.0(4) 3_655 .
N3 C3 N3' 48.0(4) . .
N3' C3 N3' 71.2(8) 7_545 .
C3 N3 C3 110.9(7) 3_655 .
C3 N3 N3 55.5(3) 3_655 3_655
C3 N3 N3 55.5(3) . 3_655
C3 N3' C3 108.8(8) 3_655 .
C3 N3' N3' 54.4(4) 3_655 7_545
C3 N3' N3' 54.4(4) . 7_545

loop_
_geom_bond_atom_site_label_1
_geom_bond_atom_site_label_2
_geom_bond_distance
_geom_bond_site_symmetry_2
Fe1 C2 1.932(4) 9_755
Fe1 C2 1.932(4) .
Fe1 C1 1.944(3) 10_665
Fe1 C1 1.944(3) 9_755
Fe1 C1 1.944(3) 2_645
Fe1 C1 1.944(3) .
K1 N2 2.773(4) 13_765
K1 N2 2.773(4) 5_455
K1 N1 2.934(2) 2_655
K1 N1 2.934(2) 10_565
K1 N1 2.934(2) .
K1 N1 2.934(2) 9_665
C1 N1 1.140(3) .
C2 N2 1.137(5) .
N2 K1 2.773(4) 5
C3 N3 1.469(5) 3_655
C3 N3 1.469(5) .
C3 N3' 1.489(5) 7_545
C3 N3' 1.489(5) .
N3 C3 1.469(5) 3_655
N3 N3 1.665(17) 3_655
N3' C3 1.489(5) 3_655
N3' N3' 1.73(2) 7_545

loop_
_geom_torsion_atom_site_label_1
_geom_torsion_atom_site_label_2
_geom_torsion_atom_site_label_3
_geom_torsion_atom_site_label_4
_geom_torsion
_geom_torsion_site_symmetry_1
_geom_torsion_site_symmetry_4
C2 Fe1 C1 N1 90.0 9_755 .
C2 Fe1 C1 N1 -90.0 . .
C1 Fe1 C1 N1 180.0 10_665 .
C1 Fe1 C1 N1 0.0 9_755 .
C1 Fe1 C1 N1 0.0 2_645 .
Fe1 C1 N1 K1 180.0 . .
N2 K1 N1 C1 90.0 13_765 .
N2 K1 N1 C1 -90.0 5_455 .
N1 K1 N1 C1 0.0 2_655 .
N1 K1 N1 C1 180.0 10_565 .
N1 K1 N1 C1 180.0 9_665 .
C2 Fe1 C2 N2 0.0 9_755 .
C1 Fe1 C2 N2 -57(61) 10_665 .
C1 Fe1 C2 N2 33(61) 9_755 .
C1 Fe1 C2 N2 123(61) 2_645 .
C1 Fe1 C2 N2 -147(61) . .
Fe1 C2 N2 K1 0.0 . 5
N3 C3 N3 C3 0.0 3_655 3_655
N3' C3 N3 C3 -51.7(3) 7_545 3_655
N3' C3 N3 C3 51.7(3) . 3_655
N3' C3 N3 N3 -51.7(3) 7_545 3_655
N3' C3 N3 N3 51.7(3) . 3_655
N3 C3 N3' C3 49.7(3) 3_655 3_655
N3 C3 N3' C3 -49.7(3) . 3_655
N3' C3 N3' C3 0.0 7_545 3_655
N3 C3 N3' N3' 49.7(3) 3_655 7_545
N3 C3 N3' N3' -49.7(3) . 7_545
